data_7700219
loop_
_publ_author_name
'Zhang, Fangjun'
'Yi, Weiyin'
'Zhang, Jie'
'You, Qing'
'Weng, Linhong'
'Zhou, Xigeng'

_publ_section_title
;
 Oxidation and chalcogenylative disproportionation of anionic phosphide
 ligands in yttrium complexes with elemental sulfur and selenium.
;
_journal_issue 28
_journal_name_full 'Dalton transactions (Cambridge, England : 2003)'
_journal_page_first 10596
_journal_page_last 10603
_journal_paper_doi 10.1039/c9dt01537j
_journal_volume 48
_journal_year 2019
_chemical_formula_sum 'C36 H45 B N6 O P S Y'
_chemical_formula_weight 740.53
_space_group_crystal_system monoclinic
_space_group_IT_number 14
_space_group_name_Hall '-P 2ybc'
_space_group_name_H-M_alt 'P 1 21/c 1'
_symmetry_space_group_name_Hall '-P 2ybc'
_symmetry_space_group_name_H-M 'P 1 21/c 1'
_atom_sites_solution_hydrogens mixed
_audit_creation_method SHELXL-2018/3
_audit_update_record
;
2019-05-22 deposited with the CCDC.    2019-06-07 downloaded from the CCDC.
;
_cell_angle_alpha 90
_cell_angle_beta 107.373(5)
_cell_angle_gamma 90
_cell_formula_units_Z 4
_cell_length_a 13.559(6)
_cell_length_b 14.762(6)
_cell_length_c 18.054(8)
_cell_measurement_reflns_used 2974
_cell_measurement_temperature 293(2)
_cell_measurement_theta_max 24.62
_cell_measurement_theta_min 2.09
_cell_volume 3449(3)
_computing_cell_refinement 'Bruker SAINT'
_computing_data_collection 'Bruker APEX2'
_computing_data_reduction 'Bruker SAINT'
_computing_molecular_graphics 'Bruker SHELXTL'
_computing_publication_material 'Bruker SHELXTL'
_computing_structure_refinement 'SHELXL-2018/3 (Sheldrick, 2018)'
_computing_structure_solution 'SHELXS-97 (Sheldrick, 2008)'
_diffrn_ambient_temperature 293(2)
_diffrn_measured_fraction_theta_full 0.984
_diffrn_measured_fraction_theta_max 0.984
_diffrn_measurement_device_type 'Bruker APEX-II CCD'
_diffrn_measurement_method '\f and \w scans'
_diffrn_radiation_type MoK\a
_diffrn_radiation_wavelength 0.71073
_diffrn_reflns_av_R_equivalents 0.0806
_diffrn_reflns_av_unetI/netI 0.1589
_diffrn_reflns_Laue_measured_fraction_full 0.984
_diffrn_reflns_Laue_measured_fraction_max 0.984
_diffrn_reflns_limit_h_max 15
_diffrn_reflns_limit_h_min -15
_diffrn_reflns_limit_k_max 17
_diffrn_reflns_limit_k_min -16
_diffrn_reflns_limit_l_max 21
_diffrn_reflns_limit_l_min -21
_diffrn_reflns_number 16074
_diffrn_reflns_point_group_measured_fraction_full 0.984
_diffrn_reflns_point_group_measured_fraction_max 0.984
_diffrn_reflns_theta_full 25.093
_diffrn_reflns_theta_max 25.093
_diffrn_reflns_theta_min 1.817
_exptl_absorpt_coefficient_mu 1.837
_exptl_absorpt_correction_T_max 0.2907
_exptl_absorpt_correction_T_min 0.2113
_exptl_absorpt_correction_type multi-scan
_exptl_absorpt_process_details sadabs
_exptl_crystal_colour colourless
_exptl_crystal_density_diffrn 1.426
_exptl_crystal_description block
_exptl_crystal_F_000 1544
_exptl_crystal_size_max 0.220
_exptl_crystal_size_mid 0.200
_exptl_crystal_size_min 0.160
_refine_diff_density_max 0.801
_refine_diff_density_min -0.851
_refine_diff_density_rms 0.110
_refine_ls_extinction_coef 0.0138(16)
_refine_ls_extinction_expression Fc^*^=kFc[1+0.001xFc^2^\l^3^/sin(2\q)]^-1/4^
_refine_ls_extinction_method 'SHELXL-2018/3 (Sheldrick 2018)'
_refine_ls_goodness_of_fit_ref 0.981
_refine_ls_hydrogen_treatment mixed
_refine_ls_matrix_type full
_refine_ls_number_parameters 472
_refine_ls_number_reflns 6042
_refine_ls_number_restraints 32
_refine_ls_restrained_S_all 0.980
_refine_ls_R_factor_all 0.1407
_refine_ls_R_factor_gt 0.0667
_refine_ls_shift/su_max 0.001
_refine_ls_shift/su_mean 0.000
_refine_ls_structure_factor_coef Fsqd
_refine_ls_weighting_details 'w=1/[\s^2^(Fo^2^)+(0.1021P)^2^+0.6319P] where P=(Fo^2^+2Fc^2^)/3'
_refine_ls_weighting_scheme calc
_refine_ls_wR_factor_gt 0.1688
_refine_ls_wR_factor_ref 0.2205
_reflns_Friedel_coverage 0.000
_reflns_number_gt 3294
_reflns_number_total 6042
_reflns_threshold_expression 'I > 2\s(I)'
_cod_data_source_file c9dt01537j2.cif
_cod_data_source_block 4S
_cod_depositor_comments 'Adding full bibliography for 7700213--7700220.cif.'
_cod_database_code 7700219
_shelx_shelxl_version_number 2018/3
_shelx_space_group_comment
; 
The symmetry employed for this shelxl refinement is uniquely defined 
by the following loop, which should always be used as a source of 
symmetry information in preference to the above space-group names. 
They are only intended as comments. 
;
_shelx_estimated_absorpt_t_min 0.688
_shelx_estimated_absorpt_t_max 0.758

loop_
_space_group_symop_operation_xyz
'x, y, z'
'-x, y+1/2, -z+1/2'
'-x, -y, -z'
'x, -y-1/2, z-1/2'

loop_
_atom_site_label
_atom_site_type_symbol
_atom_site_fract_x
_atom_site_fract_y
_atom_site_fract_z
_atom_site_U_iso_or_equiv
_atom_site_adp_type
_atom_site_occupancy
_atom_site_site_symmetry_order
_atom_site_calc_flag
_atom_site_refinement_flags_posn
_atom_site_refinement_flags_adp
_atom_site_refinement_flags_occupancy
_atom_site_disorder_assembly
_atom_site_disorder_group
Y1 Y 0.32372(5) 0.76604(4) 0.59712(4) 0.0474(3) Uani 1 1 d . . . . .
B1 B 0.2671(7) 0.9680(5) 0.4980(5) 0.055(2) Uani 1 1 d . . . . .
H1 H 0.251(4) 1.033(4) 0.468(3) 0.044(16) Uiso 1 1 d . . . . .
P1 P 0.29596(15) 0.50541(13) 0.52842(12) 0.0598(6) Uani 1 1 d . . . . .
S1 S 0.23515(16) 0.63142(12) 0.50011(12) 0.0658(6) Uani 1 1 d . . . . .
O1 O 0.2159(4) 0.7507(3) 0.6798(3) 0.0669(14) Uani 1 1 d . . . . .
N1 N 0.3495(5) 0.9178(4) 0.4728(3) 0.0531(14) Uani 1 1 d . . . . .
N2 N 0.3726(4) 0.8303(4) 0.4914(3) 0.0511(14) Uani 1 1 d . . . . .
N3 N 0.1698(4) 0.9137(4) 0.4791(3) 0.0519(14) Uani 1 1 d . . . . .
N4 N 0.1623(4) 0.8358(4) 0.5163(3) 0.0564(15) Uani 1 1 d . . . . .
N5 N 0.3026(4) 0.9911(4) 0.5831(3) 0.0490(14) Uani 1 1 d . . . . .
N6 N 0.3327(4) 0.9266(3) 0.6393(3) 0.0513(14) Uani 1 1 d . . . . .
C1 C 0.3914(7) 1.0381(5) 0.3926(5) 0.081(3) Uani 1 1 d . . . . .
H1A H 0.445578 1.048119 0.369341 0.122 Uiso 1 1 calc R U . . .
H1B H 0.398596 1.080210 0.434418 0.122 Uiso 1 1 calc R U . . .
H1C H 0.325593 1.046747 0.354384 0.122 Uiso 1 1 calc R U . . .
C2 C 0.3984(6) 0.9452(5) 0.4227(4) 0.0594(19) Uani 1 1 d . . . . .
C3 C 0.4516(6) 0.8755(5) 0.4084(4) 0.0604(19) Uani 1 1 d . . . . .
H3 H 0.493093 0.875566 0.375611 0.072 Uiso 1 1 calc R U . . .
C4 C 0.4342(5) 0.8031(5) 0.4506(4) 0.0536(18) Uani 1 1 d . . . . .
C5 C 0.4712(7) 0.7104(5) 0.4510(4) 0.071(2) Uani 1 1 d . . . . .
H5A H 0.531699 0.702081 0.494550 0.106 Uiso 1 1 calc R U . . .
H5B H 0.488073 0.699049 0.403801 0.106 Uiso 1 1 calc R U . . .
H5C H 0.418283 0.669129 0.454777 0.106 Uiso 1 1 calc R U . . .
C6 C 0.0592(7) 1.0200(6) 0.3830(5) 0.096(3) Uani 1 1 d . . . . .
H6A H -0.012561 1.023437 0.353686 0.144 Uiso 1 1 calc R U . . .
H6B H 0.100525 1.019277 0.348088 0.144 Uiso 1 1 calc R U . . .
H6C H 0.077400 1.071709 0.416570 0.144 Uiso 1 1 calc R U . . .
C7 C 0.0782(6) 0.9356(5) 0.4305(4) 0.065(2) Uani 1 1 d . . . . .
C8 C 0.0105(7) 0.8731(6) 0.4347(5) 0.073(2) Uani 1 1 d . . . . .
H8 H -0.059129 0.871203 0.406480 0.088 Uiso 1 1 calc R U . . .
C9 C 0.0635(6) 0.8111(5) 0.4895(4) 0.0633(19) Uani 1 1 d . . . . .
C10 C 0.0206(7) 0.7300(6) 0.5161(6) 0.090(3) Uani 1 1 d . . . . .
H10A H -0.017189 0.694835 0.472011 0.135 Uiso 1 1 calc R U . . .
H10B H -0.024988 0.748099 0.545173 0.135 Uiso 1 1 calc R U . . .
H10C H 0.075838 0.694160 0.548491 0.135 Uiso 1 1 calc R U . . .
C11 C 0.2775(7) 1.1546(5) 0.5708(5) 0.076(2) Uani 1 1 d . . . . .
H11A H 0.325512 1.165760 0.542107 0.114 Uiso 1 1 calc R U . . .
H11B H 0.279191 1.204317 0.605499 0.114 Uiso 1 1 calc R U . . .
H11C H 0.209067 1.148726 0.535485 0.114 Uiso 1 1 calc R U . . .
C12 C 0.3053(5) 1.0729(4) 0.6146(4) 0.0533(18) Uani 1 1 d . . . . .
C13 C 0.3386(6) 1.0610(5) 0.6908(4) 0.0586(19) Uani 1 1 d . . . . .
H13 H 0.348302 1.106497 0.727937 0.070 Uiso 1 1 calc R U . . .
C14 C 0.3561(6) 0.9712(5) 0.7058(4) 0.0579(19) Uani 1 1 d . . . . .
C15 C 0.3922(7) 0.9287(5) 0.7815(4) 0.073(2) Uani 1 1 d . . . . .
H15A H 0.370928 0.866416 0.777418 0.109 Uiso 1 1 calc R U . . .
H15B H 0.363475 0.959633 0.817001 0.109 Uiso 1 1 calc R U . . .
H15C H 0.466288 0.931895 0.800119 0.109 Uiso 1 1 calc R U . . .
C16 C 0.5050(6) 0.7767(5) 0.7022(4) 0.0587(19) Uani 1 1 d . . . . .
H16 H 0.537559 0.832245 0.727950 0.070 Uiso 1 1 calc R U . . .
C17 C 0.5257(6) 0.7355(5) 0.6411(4) 0.0590(19) Uani 1 1 d . . . . .
H17 H 0.573666 0.758772 0.614406 0.071 Uiso 1 1 calc R U . . .
C18 C 0.4818(5) 0.6524(5) 0.6297(4) 0.0564(18) Uani 1 1 d . . . . .
H18 H 0.494110 0.605468 0.595101 0.068 Uiso 1 1 calc R U . . .
C19 C 0.4325(5) 0.6399(5) 0.6865(4) 0.0561(18) Uani 1 1 d . . . . .
H19 H 0.405651 0.582343 0.699456 0.067 Uiso 1 1 calc R U . . .
C20 C 0.4488(6) 0.7166(5) 0.7309(4) 0.060(2) Uani 1 1 d . . . . .
H20 H 0.434512 0.722640 0.780741 0.072 Uiso 1 1 calc R U . . .
C21 C 0.2343(5) 0.4445(4) 0.4408(4) 0.0585(19) Uani 1 1 d D . . . .
C22 C 0.1969(7) 0.4794(6) 0.3704(5) 0.080(2) Uani 1 1 d . . . . .
H22 H 0.196702 0.542055 0.364954 0.096 Uiso 1 1 calc R U . . .
C23 C 0.1593(9) 0.4288(7) 0.3065(5) 0.101(3) Uani 1 1 d . . . . .
H23 H 0.132246 0.456690 0.258526 0.122 Uiso 1 1 calc R U . . .
C24 C 0.1604(7) 0.3390(7) 0.3113(6) 0.088(3) Uani 1 1 d . . . . .
H24 H 0.135298 0.304458 0.266588 0.105 Uiso 1 1 calc R U . . .
C25 C 0.1966(8) 0.2988(7) 0.3786(6) 0.093(3) Uani 1 1 d . . . . .
H25 H 0.196729 0.235862 0.381095 0.111 Uiso 1 1 calc R U . . .
C26 C 0.2332(7) 0.3466(4) 0.4437(5) 0.084(3) Uani 1 1 d D . . . .
H26 H 0.258167 0.316888 0.491016 0.101 Uiso 1 1 calc R U . . .
C27 C 0.2217(6) 0.4616(4) 0.5881(4) 0.0595(19) Uani 1 1 d D . . . .
C28 C 0.1248(7) 0.4804(6) 0.5831(5) 0.078(2) Uani 1 1 d . . . . .
H28 H 0.087511 0.518826 0.543841 0.094 Uiso 1 1 calc R U . . .
C29 C 0.0784(8) 0.4457(7) 0.6331(7) 0.101(3) Uani 1 1 d . . . . .
H29 H 0.010690 0.461820 0.628973 0.121 Uiso 1 1 calc R U . . .
C30 C 0.1293(10) 0.3877(7) 0.6890(6) 0.101(3) Uani 1 1 d . . . . .
H30 H 0.096593 0.363030 0.722820 0.122 Uiso 1 1 calc R U . . .
C31 C 0.2275(9) 0.3658(7) 0.6955(5) 0.096(3) Uani 1 1 d . . . . .
H31 H 0.261901 0.324889 0.733663 0.115 Uiso 1 1 calc R U . . .
C32 C 0.2763(7) 0.4007(5) 0.6494(4) 0.078(2) Uani 1 1 d D . . . .
H32 H 0.345262 0.386361 0.656153 0.094 Uiso 1 1 calc R U . . .
C33 C 0.215(3) 0.670(2) 0.727(2) 0.063(7) Uani 0.56(5) 1 d . . P A 1
H33A H 0.284721 0.647659 0.751908 0.076 Uiso 0.56(5) 1 calc R U P A 1
H33B H 0.174319 0.621333 0.696250 0.076 Uiso 0.56(5) 1 calc R U P A 1
C34 C 0.166(3) 0.706(4) 0.786(2) 0.135(15) Uani 0.56(5) 1 d . . P A 1
H34A H 0.124866 0.658961 0.800662 0.162 Uiso 0.56(5) 1 calc R U P A 1
H34B H 0.218390 0.726100 0.832369 0.162 Uiso 0.56(5) 1 calc R U P A 1
C35 C 0.099(3) 0.7834(19) 0.748(2) 0.105(10) Uani 0.56(5) 1 d . U P A 1
H35A H 0.092727 0.827832 0.785525 0.126 Uiso 0.56(5) 1 calc R U P A 1
H35B H 0.029898 0.762307 0.719069 0.126 Uiso 0.56(5) 1 calc R U P A 1
C36 C 0.154(3) 0.824(3) 0.692(2) 0.071(9) Uani 0.56(5) 1 d . . P A 1
H36A H 0.104343 0.842874 0.643420 0.085 Uiso 0.56(5) 1 calc R U P A 1
H36B H 0.196060 0.875500 0.715246 0.085 Uiso 0.56(5) 1 calc R U P A 1
C33' C 0.184(4) 0.669(4) 0.706(3) 0.079(13) Uani 0.44(5) 1 d . U P A 2
H33C H 0.139510 0.636513 0.661759 0.095 Uiso 0.44(5) 1 calc R U P A 2
H33D H 0.243819 0.631682 0.729059 0.095 Uiso 0.44(5) 1 calc R U P A 2
C34' C 0.133(4) 0.682(2) 0.757(3) 0.090(12) Uani 0.44(5) 1 d . U P A 2
H34C H 0.159979 0.642675 0.802254 0.107 Uiso 0.44(5) 1 calc R U P A 2
H34D H 0.059828 0.668988 0.734760 0.107 Uiso 0.44(5) 1 calc R U P A 2
C35' C 0.152(4) 0.787(2) 0.781(3) 0.102(12) Uani 0.44(5) 1 d . U P A 2
H35C H 0.095537 0.814311 0.796703 0.122 Uiso 0.44(5) 1 calc R U P A 2
H35D H 0.217633 0.798834 0.819838 0.122 Uiso 0.44(5) 1 calc R U P A 2
C36' C 0.150(4) 0.807(3) 0.710(3) 0.071(14) Uani 0.44(5) 1 d . U P A 2
H36C H 0.170824 0.869472 0.708486 0.086 Uiso 0.44(5) 1 calc R U P A 2
H36D H 0.079662 0.801231 0.676405 0.086 Uiso 0.44(5) 1 calc R U P A 2

loop_
_atom_site_aniso_label
_atom_site_aniso_U_11
_atom_site_aniso_U_22
_atom_site_aniso_U_33
_atom_site_aniso_U_23
_atom_site_aniso_U_13
_atom_site_aniso_U_12
Y1 0.0497(5) 0.0423(4) 0.0513(4) 0.0045(3) 0.0168(3) -0.0011(3)
B1 0.070(6) 0.040(5) 0.056(5) 0.012(4) 0.019(4) 0.002(4)
P1 0.0529(12) 0.0484(11) 0.0761(14) 0.0026(9) 0.0163(10) -0.0044(9)
S1 0.0639(14) 0.0459(11) 0.0784(13) -0.0001(9) 0.0073(10) -0.0049(9)
O1 0.072(4) 0.057(3) 0.081(4) 0.007(3) 0.037(3) 0.006(3)
N1 0.064(4) 0.042(3) 0.053(3) 0.003(3) 0.017(3) -0.004(3)
N2 0.055(4) 0.049(4) 0.050(3) 0.004(3) 0.017(3) -0.002(3)
N3 0.049(4) 0.048(3) 0.055(3) 0.004(3) 0.010(3) 0.007(3)
N4 0.051(4) 0.041(3) 0.073(4) 0.006(3) 0.013(3) -0.002(3)
N5 0.052(3) 0.043(3) 0.051(3) 0.005(3) 0.014(3) -0.003(3)
N6 0.067(4) 0.038(3) 0.047(3) 0.002(3) 0.014(3) 0.001(3)
C1 0.106(7) 0.069(6) 0.080(5) 0.021(4) 0.044(5) -0.017(5)
C2 0.070(5) 0.061(5) 0.047(4) 0.000(4) 0.018(4) -0.016(4)
C3 0.065(5) 0.068(5) 0.054(4) -0.006(4) 0.027(4) -0.011(4)
C4 0.057(5) 0.059(4) 0.047(4) -0.012(4) 0.020(4) -0.008(4)
C5 0.081(6) 0.072(5) 0.069(5) -0.007(4) 0.038(5) 0.005(4)
C6 0.081(7) 0.090(7) 0.095(6) 0.028(5) -0.007(5) 0.011(5)
C7 0.066(6) 0.057(5) 0.066(5) 0.000(4) 0.011(4) 0.008(4)
C8 0.059(5) 0.076(6) 0.080(6) -0.004(5) 0.014(4) 0.007(5)
C9 0.051(5) 0.062(5) 0.076(5) 0.003(4) 0.018(4) 0.005(4)
C10 0.053(6) 0.084(6) 0.131(8) 0.007(5) 0.025(6) -0.010(4)
C11 0.090(6) 0.044(4) 0.095(6) -0.001(4) 0.028(5) 0.010(4)
C12 0.055(5) 0.033(4) 0.074(5) -0.006(4) 0.023(4) -0.005(3)
C13 0.058(5) 0.051(5) 0.068(5) -0.009(4) 0.021(4) -0.007(4)
C14 0.064(5) 0.053(5) 0.053(4) -0.009(4) 0.013(4) -0.005(4)
C15 0.094(6) 0.073(5) 0.048(4) 0.003(4) 0.016(4) 0.013(5)
C16 0.050(5) 0.066(5) 0.050(4) 0.001(4) 0.000(4) -0.006(4)
C17 0.044(4) 0.066(5) 0.065(5) 0.001(4) 0.013(4) 0.000(4)
C18 0.051(5) 0.049(4) 0.068(5) 0.002(4) 0.015(4) 0.007(3)
C19 0.049(4) 0.057(5) 0.060(4) 0.019(4) 0.012(4) 0.005(3)
C20 0.068(5) 0.064(5) 0.046(4) 0.007(4) 0.016(4) 0.012(4)
C21 0.052(5) 0.057(5) 0.074(5) -0.003(4) 0.029(4) -0.006(3)
C22 0.096(7) 0.080(6) 0.063(5) -0.006(5) 0.021(5) -0.001(5)
C23 0.138(9) 0.096(8) 0.062(6) -0.006(5) 0.019(6) 0.004(7)
C24 0.094(7) 0.089(7) 0.085(7) -0.027(6) 0.034(6) -0.002(6)
C25 0.124(9) 0.064(6) 0.090(7) -0.019(6) 0.033(6) -0.008(6)
C26 0.096(7) 0.061(6) 0.091(6) -0.003(5) 0.019(5) -0.001(5)
C27 0.065(6) 0.050(4) 0.061(5) -0.002(4) 0.015(4) -0.008(4)
C28 0.051(5) 0.069(6) 0.118(7) 0.000(5) 0.032(5) -0.007(4)
C29 0.077(7) 0.095(7) 0.143(9) 0.003(7) 0.050(7) -0.018(6)
C30 0.124(10) 0.093(8) 0.103(8) -0.003(6) 0.060(7) -0.030(7)
C31 0.105(9) 0.110(8) 0.074(6) 0.027(5) 0.028(6) -0.015(7)
C32 0.075(6) 0.079(6) 0.081(6) 0.006(5) 0.023(5) -0.004(5)
C33 0.046(13) 0.074(13) 0.072(17) 0.025(12) 0.020(12) -0.003(11)
C34 0.10(2) 0.23(5) 0.079(19) 0.02(2) 0.037(16) -0.02(3)
C35 0.102(16) 0.128(16) 0.103(16) 0.003(12) 0.059(13) -0.012(13)
C36 0.076(15) 0.043(15) 0.12(2) -0.002(15) 0.076(17) 0.014(9)
C33' 0.08(2) 0.079(17) 0.08(2) 0.005(14) 0.023(15) 0.007(15)
C34' 0.10(2) 0.078(16) 0.10(2) 0.000(13) 0.054(15) -0.005(14)
C35' 0.101(19) 0.115(18) 0.097(18) -0.006(15) 0.041(14) 0.015(15)
C36' 0.073(18) 0.048(16) 0.086(18) 0.013(13) 0.014(14) 0.005(12)

loop_
_atom_type_symbol
_atom_type_description
_atom_type_scat_dispersion_real
_atom_type_scat_dispersion_imag
_atom_type_scat_source
C C 0.0033 0.0016 'International Tables Vol C Tables 4.2.6.8 and 6.1.1.4'
H H 0.0000 0.0000 'International Tables Vol C Tables 4.2.6.8 and 6.1.1.4'
B B 0.0013 0.0007 'International Tables Vol C Tables 4.2.6.8 and 6.1.1.4'
N N 0.0061 0.0033 'International Tables Vol C Tables 4.2.6.8 and 6.1.1.4'
O O 0.0106 0.0060 'International Tables Vol C Tables 4.2.6.8 and 6.1.1.4'
P P 0.1023 0.0942 'International Tables Vol C Tables 4.2.6.8 and 6.1.1.4'
S S 0.1246 0.1234 'International Tables Vol C Tables 4.2.6.8 and 6.1.1.4'
Y Y -2.7962 3.5667 'International Tables Vol C Tables 4.2.6.8 and 6.1.1.4'

loop_
_geom_angle_atom_site_label_1
_geom_angle_atom_site_label_2
_geom_angle_atom_site_label_3
_geom_angle
O1 Y1 N2 154.30(19)
O1 Y1 N4 79.01(19)
N2 Y1 N4 76.74(19)
O1 Y1 N6 83.23(18)
N2 Y1 N6 82.32(18)
N4 Y1 N6 74.71(18)
O1 Y1 C20 75.2(2)
N2 Y1 C20 126.2(2)
N4 Y1 C20 152.0(2)
N6 Y1 C20 91.4(2)
O1 Y1 C19 83.4(2)
N2 Y1 C19 122.3(2)
N4 Y1 C19 154.3(2)
N6 Y1 C19 121.6(2)
C20 Y1 C19 30.3(2)
O1 Y1 C16 99.8(2)
N2 Y1 C16 97.5(2)
N4 Y1 C16 151.4(2)
N6 Y1 C16 76.8(2)
C20 Y1 C16 30.3(2)
C19 Y1 C16 50.4(2)
O1 Y1 C18 114.0(2)
N2 Y1 C18 91.7(2)
N4 Y1 C18 156.0(2)
N6 Y1 C18 125.1(2)
C20 Y1 C18 49.9(2)
C19 Y1 C18 30.7(2)
C16 Y1 C18 49.9(2)
O1 Y1 C17 124.5(2)
N2 Y1 C17 78.4(2)
N4 Y1 C17 154.6(2)
N6 Y1 C17 96.8(2)
C20 Y1 C17 49.2(2)
C19 Y1 C17 49.6(2)
C16 Y1 C17 29.9(2)
C18 Y1 C17 29.58(19)
O1 Y1 S1 95.71(14)
N2 Y1 S1 87.10(14)
N4 Y1 S1 77.14(14)
N6 Y1 S1 151.51(14)
C20 Y1 S1 115.96(18)
C19 Y1 S1 86.29(18)
C16 Y1 S1 131.04(17)
C18 Y1 S1 81.41(17)
C17 Y1 S1 106.88(17)
N3 B1 N5 110.3(6)
N3 B1 N1 110.4(6)
N5 B1 N1 112.1(6)
N3 B1 H1 109(3)
N5 B1 H1 105(3)
N1 B1 H1 110(3)
C21 P1 C27 98.6(3)
C21 P1 S1 100.9(2)
C27 P1 S1 102.8(2)
P1 S1 Y1 116.34(11)
C33' O1 C36' 94(3)
C36 O1 C33 115(2)
C33' O1 Y1 127(2)
C36 O1 Y1 121.4(17)
C36' O1 Y1 138(2)
C33 O1 Y1 123.3(14)
C2 N1 N2 109.4(6)
C2 N1 B1 127.9(6)
N2 N1 B1 122.0(6)
C4 N2 N1 106.9(5)
C4 N2 Y1 133.7(5)
N1 N2 Y1 118.5(4)
C7 N3 N4 110.0(6)
C7 N3 B1 127.5(6)
N4 N3 B1 122.3(6)
C9 N4 N3 105.6(6)
C9 N4 Y1 136.0(5)
N3 N4 Y1 117.7(4)
C12 N5 N6 110.6(5)
C12 N5 B1 127.0(6)
N6 N5 B1 122.3(5)
C14 N6 N5 105.4(5)
C14 N6 Y1 137.0(4)
N5 N6 Y1 117.6(4)
C2 C1 H1A 109.5
C2 C1 H1B 109.5
H1A C1 H1B 109.5
C2 C1 H1C 109.5
H1A C1 H1C 109.5
H1B C1 H1C 109.5
C3 C2 N1 107.9(6)
C3 C2 C1 129.1(7)
N1 C2 C1 123.0(7)
C2 C3 C4 107.5(7)
C2 C3 H3 126.2
C4 C3 H3 126.2
N2 C4 C3 108.2(6)
N2 C4 C5 123.6(6)
C3 C4 C5 128.1(7)
C4 C5 H5A 109.5
C4 C5 H5B 109.5
H5A C5 H5B 109.5
C4 C5 H5C 109.5
H5A C5 H5C 109.5
H5B C5 H5C 109.5
C7 C6 H6A 109.5
C7 C6 H6B 109.5
H6A C6 H6B 109.5
C7 C6 H6C 109.5
H6A C6 H6C 109.5
H6B C6 H6C 109.5
C8 C7 N3 108.6(7)
C8 C7 C6 127.9(8)
N3 C7 C6 123.4(8)
C7 C8 C9 106.5(7)
C7 C8 H8 126.8
C9 C8 H8 126.8
N4 C9 C8 109.3(7)
N4 C9 C10 123.8(7)
C8 C9 C10 126.9(8)
C9 C10 H10A 109.5
C9 C10 H10B 109.5
H10A C10 H10B 109.5
C9 C10 H10C 109.5
H10A C10 H10C 109.5
H10B C10 H10C 109.5
C12 C11 H11A 109.5
C12 C11 H11B 109.5
H11A C11 H11B 109.5
C12 C11 H11C 109.5
H11A C11 H11C 109.5
H11B C11 H11C 109.5
C13 C12 N5 106.3(6)
C13 C12 C11 129.6(7)
N5 C12 C11 124.1(7)
C12 C13 C14 108.7(6)
C12 C13 H13 125.6
C14 C13 H13 125.6
N6 C14 C13 109.0(6)
N6 C14 C15 124.2(7)
C13 C14 C15 126.8(7)
C14 C15 H15A 109.5
C14 C15 H15B 109.5
H15A C15 H15B 109.5
C14 C15 H15C 109.5
H15A C15 H15C 109.5
H15B C15 H15C 109.5
C17 C16 C20 106.8(7)
C17 C16 Y1 76.3(4)
C20 C16 Y1 74.2(4)
C17 C16 H16 125.9
C20 C16 H16 125.9
Y1 C16 H16 125.9
C18 C17 C16 109.9(7)
C18 C17 Y1 74.9(4)
C16 C17 Y1 73.8(4)
C18 C17 H17 124.8
C16 C17 H17 124.7
Y1 C17 H17 124.8
C17 C18 C19 107.1(7)
C17 C18 Y1 75.5(4)
C19 C18 Y1 73.3(4)
C17 C18 H18 125.9
C19 C18 H18 125.9
Y1 C18 H18 125.9
C20 C19 C18 107.0(6)
C20 C19 Y1 74.6(4)
C18 C19 Y1 76.0(4)
C20 C19 H19 125.8
C18 C19 H19 125.8
Y1 C19 H19 125.8
C19 C20 C16 109.1(7)
C19 C20 Y1 75.0(4)
C16 C20 Y1 75.5(4)
C19 C20 H20 125.0
C16 C20 H20 125.0
Y1 C20 H20 125.0
C22 C21 C26 114.7(7)
C22 C21 P1 126.5(5)
C26 C21 P1 118.5(6)
C21 C22 C23 123.2(9)
C21 C22 H22 118.4
C23 C22 H22 118.4
C24 C23 C22 120.4(9)
C24 C23 H23 119.8
C22 C23 H23 119.8
C25 C24 C23 120.5(9)
C25 C24 H24 119.7
C23 C24 H24 119.7
C24 C25 C26 121.0(9)
C24 C25 H25 119.5
C26 C25 H25 119.5
C25 C26 C21 120.2(8)
C25 C26 H26 119.9
C21 C26 H26 119.9
C28 C27 C32 117.2(7)
C28 C27 P1 127.3(6)
C32 C27 P1 115.6(6)
C27 C28 C29 121.9(9)
C27 C28 H28 119.1
C29 C28 H28 119.1
C30 C29 C28 120.5(10)
C30 C29 H29 119.8
C28 C29 H29 119.8
C31 C30 C29 119.5(10)
C31 C30 H30 120.2
C29 C30 H30 120.2
C32 C31 C30 121.7(10)
C32 C31 H31 119.2
C30 C31 H31 119.2
C31 C32 C27 119.2(8)
C31 C32 H32 120.4
C27 C32 H32 120.4
O1 C33 C34 102(3)
O1 C33 H33A 111.4
C34 C33 H33A 111.4
O1 C33 H33B 111.4
C34 C33 H33B 111.4
H33A C33 H33B 109.3
C35 C34 C33 106(2)
C35 C34 H34A 110.5
C33 C34 H34A 110.5
C35 C34 H34B 110.5
C33 C34 H34B 110.5
H34A C34 H34B 108.7
C34 C35 C36 105(2)
C34 C35 H35A 110.8
C36 C35 H35A 110.8
C34 C35 H35B 110.8
C36 C35 H35B 110.8
H35A C35 H35B 108.9
O1 C36 C35 103(3)
O1 C36 H36A 111.1
C35 C36 H36A 111.1
O1 C36 H36B 111.1
C35 C36 H36B 111.1
H36A C36 H36B 109.1
C34' C33' O1 113(4)
C34' C33' H33C 108.9
O1 C33' H33C 108.9
C34' C33' H33D 108.9
O1 C33' H33D 108.9
H33C C33' H33D 107.7
C33' C34' C35' 104(4)
C33' C34' H34C 110.9
C35' C34' H34C 110.9
C33' C34' H34D 110.9
C35' C34' H34D 110.9
H34C C34' H34D 108.9
C36' C35' C34' 90(4)
C36' C35' H35C 113.7
C34' C35' H35C 113.7
C36' C35' H35D 113.7
C34' C35' H35D 113.7
H35C C35' H35D 110.9
C35' C36' O1 114(4)
C35' C36' H36C 108.7
O1 C36' H36C 108.7
C35' C36' H36D 108.6
O1 C36' H36D 108.6
H36C C36' H36D 107.6

loop_
_geom_bond_atom_site_label_1
_geom_bond_atom_site_label_2
_geom_bond_distance
Y1 O1 2.392(5)
Y1 N2 2.396(5)
Y1 N4 2.464(6)
Y1 N6 2.481(5)
Y1 C20 2.607(7)
Y1 C19 2.612(6)
Y1 C16 2.623(7)
Y1 C18 2.646(7)
Y1 C17 2.653(7)
Y1 S1 2.684(2)
B1 N3 1.493(10)
B1 N5 1.505(10)
B1 N1 1.519(10)
B1 H1 1.09(6)
P1 C21 1.794(7)
P1 C27 1.801(8)
P1 S1 2.037(3)
O1 C33' 1.41(5)
O1 C36 1.43(3)
O1 C36' 1.44(5)
O1 C33 1.47(3)
N1 C2 1.333(8)
N1 N2 1.348(7)
N2 C4 1.329(8)
N3 C7 1.329(9)
N3 N4 1.351(7)
N4 C9 1.332(9)
N5 C12 1.331(8)
N5 N6 1.363(7)
N6 C14 1.323(8)
C1 C2 1.468(10)
C1 H1A 0.9600
C1 H1B 0.9600
C1 H1C 0.9600
C2 C3 1.327(10)
C3 C4 1.373(9)
C3 H3 0.9300
C4 C5 1.457(10)
C5 H5A 0.9600
C5 H5B 0.9600
C5 H5C 0.9600
C6 C7 1.490(11)
C6 H6A 0.9600
C6 H6B 0.9600
C6 H6C 0.9600
C7 C8 1.320(10)
C8 C9 1.381(10)
C8 H8 0.9300
C9 C10 1.473(11)
C10 H10A 0.9600
C10 H10B 0.9600
C10 H10C 0.9600
C11 C12 1.430(10)
C11 H11A 0.9600
C11 H11B 0.9600
C11 H11C 0.9600
C12 C13 1.327(9)
C13 C14 1.359(9)
C13 H13 0.9300
C14 C15 1.450(9)
C15 H15A 0.9600
C15 H15B 0.9600
C15 H15C 0.9600
C16 C17 1.360(10)
C16 C20 1.369(10)
C16 H16 0.9800
C17 C18 1.353(9)
C17 H17 0.9800
C18 C19 1.393(9)
C18 H18 0.9800
C19 C20 1.366(9)
C19 H19 0.9800
C20 H20 0.9800
C21 C22 1.326(10)
C21 C26 1.446(2)
C22 C23 1.340(11)
C22 H22 0.9300
C23 C24 1.328(12)
C23 H23 0.9300
C24 C25 1.309(12)
C24 H24 0.9300
C25 C26 1.332(12)
C25 H25 0.9300
C26 H26 0.9300
C27 C28 1.319(10)
C27 C32 1.446(2)
C28 C29 1.347(12)
C28 H28 0.9300
C29 C30 1.345(14)
C29 H29 0.9300
C30 C31 1.341(14)
C30 H30 0.9300
C31 C32 1.313(11)
C31 H31 0.9300
C32 H32 0.9300
C33 C34 1.51(5)
C33 H33A 0.9700
C33 H33B 0.9700
C34 C35 1.50(5)
C34 H34A 0.9700
C34 H34B 0.9700
C35 C36 1.54(4)
C35 H35A 0.9700
C35 H35B 0.9700
C36 H36A 0.9700
C36 H36B 0.9700
C33' C34' 1.32(6)
C33' H33C 0.9700
C33' H33D 0.9700
C34' C35' 1.62(6)
C34' H34C 0.9700
C34' H34D 0.9700
C35' C36' 1.32(6)
C35' H35C 0.9700
C35' H35D 0.9700
C36' H36C 0.9700
C36' H36D 0.9700
